data_7017968
loop_
_publ_author_name
'Yang, Dongming'
'Guo, Jianmei'
'Wu, Haishun'
'Ding, Yuqiang'
'Zheng, Wenjun'

_publ_section_title
;
 Synthesis and structural characterization of two-coordinate low-valent
 14-group metal complexes bearing bulky bis(amido)silane ligands.
;
_journal_issue 7
_journal_name_full 'Dalton transactions (Cambridge, England : 2003)'
_journal_page_first 2187
_journal_page_last 2194
_journal_paper_doi 10.1039/c1dt11774b
_journal_volume 41
_journal_year 2012
_chemical_formula_sum 'C56 H90 Ge2 N4 O3 Si2'
_chemical_formula_weight 1068.68
_chemical_name_systematic
;
?
;
_space_group_IT_number 13
_symmetry_cell_setting monoclinic
_symmetry_space_group_name_Hall '-P 2yac'
_symmetry_space_group_name_H-M 'P 1 2/n 1'
_atom_sites_solution_hydrogens geom
_atom_sites_solution_primary direct
_atom_sites_solution_secondary difmap
_audit_creation_method SHELXL-97
_cell_angle_alpha 90.00
_cell_angle_beta 90.705(5)
_cell_angle_gamma 90.00
_cell_formula_units_Z 2
_cell_length_a 13.449(4)
_cell_length_b 10.478(4)
_cell_length_c 21.692(7)
_cell_measurement_reflns_used 939
_cell_measurement_temperature 293(2)
_cell_measurement_theta_max 25.280
_cell_measurement_theta_min 2.630
_cell_volume 3056.6(18)
_computing_cell_refinement 'Bruker SMART'
_computing_data_collection 'Bruker SMART'
_computing_data_reduction 'Bruker SHELXTL'
_computing_molecular_graphics 'Bruker SHELXTL'
_computing_publication_material 'Bruker SHELXTL'
_computing_structure_refinement 'SHELXL-97 (Sheldrick, 1997)'
_computing_structure_solution 'SHELXS-97 (Sheldrick, 1990)'
_diffrn_ambient_temperature 293(2)
_diffrn_measured_fraction_theta_full 0.996
_diffrn_measured_fraction_theta_max 0.996
_diffrn_measurement_device_type 'CCD area detector'
_diffrn_measurement_method 'phi and omega scans'
_diffrn_radiation_monochromator graphite
_diffrn_radiation_source 'fine-focus sealed tube'
_diffrn_radiation_type MoK\a
_diffrn_radiation_wavelength 0.71073
_diffrn_reflns_av_R_equivalents 0.0605
_diffrn_reflns_av_sigmaI/netI 0.0708
_diffrn_reflns_limit_h_max 14
_diffrn_reflns_limit_h_min -15
_diffrn_reflns_limit_k_max 12
_diffrn_reflns_limit_k_min -12
_diffrn_reflns_limit_l_max 25
_diffrn_reflns_limit_l_min -23
_diffrn_reflns_number 12377
_diffrn_reflns_theta_full 25.01
_diffrn_reflns_theta_max 25.01
_diffrn_reflns_theta_min 1.77
_exptl_absorpt_coefficient_mu 1.064
_exptl_absorpt_correction_T_max 0.8654
_exptl_absorpt_correction_T_min 0.7769
_exptl_absorpt_correction_type multi-scan
_exptl_absorpt_process_details sadabs
_exptl_crystal_colour colorless
_exptl_crystal_density_diffrn 1.161
_exptl_crystal_density_method 'not measured'
_exptl_crystal_description prism
_exptl_crystal_F_000 1140
_exptl_crystal_size_max 0.25
_exptl_crystal_size_mid 0.15
_exptl_crystal_size_min 0.14
_refine_diff_density_max 1.206
_refine_diff_density_min -0.508
_refine_diff_density_rms 0.084
_refine_ls_extinction_method none
_refine_ls_goodness_of_fit_ref 0.872
_refine_ls_hydrogen_treatment constr
_refine_ls_matrix_type full
_refine_ls_number_parameters 317
_refine_ls_number_reflns 5382
_refine_ls_number_restraints 0
_refine_ls_restrained_S_all 0.872
_refine_ls_R_factor_all 0.1385
_refine_ls_R_factor_gt 0.0739
_refine_ls_shift/su_max 0.000
_refine_ls_shift/su_mean 0.000
_refine_ls_structure_factor_coef Fsqd
_refine_ls_weighting_details 'calc w=1/[\s^2^(Fo^2^)+(0.1434P)^2^+0.0000P] where P=(Fo^2^+2Fc^2^)/3'
_refine_ls_weighting_scheme calc
_refine_ls_wR_factor_gt 0.1946
_refine_ls_wR_factor_ref 0.2310
_reflns_number_gt 2458
_reflns_number_total 5382
_reflns_threshold_expression >2sigma(I)
_cod_data_source_file c1dt11774b.txt
_cod_data_source_block a00413c
_cod_depositor_comments
;
The following automatic conversions were performed:

'_symmetry_cell_setting' value 'Monoclinic' changed to 'monoclinic'
according to /home/saulius/struct/CIF-dictionaries/cif_core.dic
dictionary named 'cif_core.dic' version 2.4.1 from 2010-06-29.

Automatic conversion script
Id: cif_fix_values 1715 2011-07-08 13:25:40Z adriana 
;
_cod_original_cell_volume 3056.5(18)
_cod_original_sg_symbol_H-M P2/n
_cod_database_code 7017968

loop_
_symmetry_equiv_pos_as_xyz
'x, y, z'
'-x+1/2, y, -z+1/2'
'-x, -y, -z'
'x-1/2, -y, z-1/2'

loop_
_atom_site_label
_atom_site_type_symbol
_atom_site_fract_x
_atom_site_fract_y
_atom_site_fract_z
_atom_site_U_iso_or_equiv
_atom_site_adp_type
_atom_site_occupancy
_atom_site_symmetry_multiplicity
_atom_site_calc_flag
_atom_site_refinement_flags
Ge1 Ge 0.23345(4) 0.07635(8) 0.19089(3) 0.0870(4) Uani 1 1 d .
Si1 Si 0.20589(12) 0.0561(2) 0.07331(7) 0.0995(8) Uani 1 1 d .
N1 N 0.3048(3) 0.0985(5) 0.12117(19) 0.0722(13) Uani 1 1 d .
N2 N 0.1340(3) 0.0299(6) 0.1384(2) 0.0864(16) Uani 1 1 d .
O1 O 0.2500 0.1952(11) 0.2500 0.192(4) Uani 1 2 d S
O2 O 0.2500 -0.0528(8) 0.2500 0.146(3) Uani 1 2 d S
C1 C 0.1559(6) 0.1863(11) 0.0222(4) 0.169(4) Uani 1 1 d .
H1A H 0.1523 0.1563 -0.0195 0.253 Uiso 1 1 calc R
H1B H 0.1992 0.2590 0.0246 0.253 Uiso 1 1 calc R
H1C H 0.0907 0.2101 0.0356 0.253 Uiso 1 1 calc R
C2 C 0.2324(7) -0.0870(10) 0.0248(4) 0.170(5) Uani 1 1 d .
H2A H 0.2155 -0.0688 -0.0174 0.255 Uiso 1 1 calc R
H2B H 0.1936 -0.1579 0.0388 0.255 Uiso 1 1 calc R
H2C H 0.3018 -0.1078 0.0280 0.255 Uiso 1 1 calc R
C3 C 0.0353(4) -0.0108(7) 0.1482(2) 0.0658(15) Uani 1 1 d .
C4 C -0.0390(4) 0.0802(7) 0.1590(3) 0.0715(16) Uani 1 1 d .
C5 C -0.1350(4) 0.0375(8) 0.1683(3) 0.092(2) Uani 1 1 d .
H5A H -0.1849 0.0973 0.1747 0.111 Uiso 1 1 calc R
C6 C -0.1590(5) -0.0869(9) 0.1683(4) 0.101(2) Uani 1 1 d .
H6A H -0.2241 -0.1124 0.1753 0.121 Uiso 1 1 calc R
C7 C -0.0868(5) -0.1754(7) 0.1581(3) 0.090(2) Uani 1 1 d .
H7A H -0.1032 -0.2616 0.1578 0.108 Uiso 1 1 calc R
C8 C 0.0117(4) -0.1387(8) 0.1481(3) 0.0787(18) Uani 1 1 d .
C9 C 0.0882(6) -0.2446(8) 0.1389(4) 0.110(2) Uani 1 1 d .
H9A H 0.1516 -0.2031 0.1295 0.132 Uiso 1 1 calc R
C10 C 0.1039(7) -0.3198(10) 0.1987(5) 0.176(5) Uani 1 1 d .
H10A H 0.1235 -0.2625 0.2311 0.264 Uiso 1 1 calc R
H10B H 0.1549 -0.3826 0.1929 0.264 Uiso 1 1 calc R
H10C H 0.0430 -0.3616 0.2095 0.264 Uiso 1 1 calc R
C11 C 0.0625(7) -0.3291(9) 0.0850(5) 0.154(4) Uani 1 1 d .
H11A H 0.0566 -0.2783 0.0484 0.231 Uiso 1 1 calc R
H11B H 0.0005 -0.3714 0.0925 0.231 Uiso 1 1 calc R
H11C H 0.1139 -0.3916 0.0799 0.231 Uiso 1 1 calc R
C12 C -0.0178(5) 0.2207(8) 0.1620(3) 0.103(2) Uani 1 1 d .
H12A H 0.0520 0.2338 0.1511 0.124 Uiso 1 1 calc R
C13 C -0.0833(8) 0.2981(9) 0.1156(5) 0.158(4) Uani 1 1 d .
H13A H -0.0742 0.2656 0.0747 0.237 Uiso 1 1 calc R
H13B H -0.0643 0.3864 0.1170 0.237 Uiso 1 1 calc R
H13C H -0.1520 0.2902 0.1266 0.237 Uiso 1 1 calc R
C14 C -0.0329(7) 0.2742(8) 0.2270(4) 0.134(3) Uani 1 1 d .
H14A H 0.0085 0.2284 0.2558 0.201 Uiso 1 1 calc R
H14B H -0.1013 0.2647 0.2382 0.201 Uiso 1 1 calc R
H14C H -0.0153 0.3630 0.2277 0.201 Uiso 1 1 calc R
C15 C 0.4025(4) 0.1445(7) 0.1115(2) 0.0698(16) Uani 1 1 d .
C16 C 0.4831(4) 0.0567(7) 0.1114(2) 0.0701(17) Uani 1 1 d .
C17 C 0.5767(4) 0.1073(8) 0.1035(3) 0.085(2) Uani 1 1 d .
H17A H 0.6308 0.0521 0.1044 0.102 Uiso 1 1 calc R
C18 C 0.5940(5) 0.2339(9) 0.0945(3) 0.102(2) Uani 1 1 d .
H18A H 0.6584 0.2633 0.0884 0.123 Uiso 1 1 calc R
C19 C 0.5158(5) 0.3176(7) 0.0944(3) 0.099(2) Uani 1 1 d .
H19A H 0.5274 0.4041 0.0881 0.119 Uiso 1 1 calc R
C20 C 0.4196(4) 0.2751(8) 0.1035(3) 0.0844(19) Uani 1 1 d .
C21 C 0.3371(6) 0.3761(8) 0.1049(4) 0.120(3) Uani 1 1 d .
H21A H 0.2739 0.3305 0.1091 0.144 Uiso 1 1 calc R
C22 C 0.3313(9) 0.4493(10) 0.0452(6) 0.176(5) Uani 1 1 d .
H22A H 0.3208 0.3910 0.0116 0.264 Uiso 1 1 calc R
H22B H 0.3924 0.4949 0.0393 0.264 Uiso 1 1 calc R
H22C H 0.2771 0.5088 0.0467 0.264 Uiso 1 1 calc R
C23 C 0.3502(7) 0.4605(10) 0.1625(5) 0.175(5) Uani 1 1 d .
H23A H 0.2976 0.5224 0.1637 0.263 Uiso 1 1 calc R
H23B H 0.4131 0.5035 0.1609 0.263 Uiso 1 1 calc R
H23C H 0.3480 0.4081 0.1988 0.263 Uiso 1 1 calc R
C24 C 0.4709(5) -0.0825(8) 0.1205(3) 0.090(2) Uani 1 1 d .
H24A H 0.3997 -0.1023 0.1189 0.109 Uiso 1 1 calc R
C25 C 0.5116(8) -0.1223(10) 0.1832(4) 0.148(4) Uani 1 1 d .
H25A H 0.4787 -0.0747 0.2148 0.222 Uiso 1 1 calc R
H25B H 0.5817 -0.1054 0.1853 0.222 Uiso 1 1 calc R
H25C H 0.5001 -0.2118 0.1893 0.222 Uiso 1 1 calc R
C26 C 0.5215(7) -0.1584(8) 0.0711(4) 0.126(3) Uani 1 1 d .
H26A H 0.4956 -0.1337 0.0314 0.189 Uiso 1 1 calc R
H26B H 0.5094 -0.2477 0.0776 0.189 Uiso 1 1 calc R
H26C H 0.5917 -0.1424 0.0728 0.189 Uiso 1 1 calc R
C27 C 0.714(2) 0.525(3) 0.1985(19) 0.31(2) Uani 1 1 d .
C28 C 0.663(4) 0.574(5) 0.185(2) 0.193(18) Uani 0.50 1 d P
C29 C 0.715(2) 0.572(3) 0.1278(19) 0.195(16) Uani 0.50 1 d P
O3 O 0.7771(17) 0.5634(16) 0.2207(9) 0.158(7) Uani 0.50 1 d P

loop_
_atom_site_aniso_label
_atom_site_aniso_U_11
_atom_site_aniso_U_22
_atom_site_aniso_U_33
_atom_site_aniso_U_23
_atom_site_aniso_U_13
_atom_site_aniso_U_12
Ge1 0.0413(4) 0.1728(9) 0.0470(4) 0.0051(4) 0.0018(2) -0.0067(4)
Si1 0.0501(9) 0.206(2) 0.0428(9) -0.0044(11) 0.0022(7) -0.0300(11)
N1 0.041(2) 0.130(4) 0.046(2) 0.004(2) 0.0038(18) -0.009(2)
N2 0.050(3) 0.159(5) 0.050(3) -0.008(3) 0.002(2) -0.015(3)
O1 0.133(7) 0.287(12) 0.157(8) 0.000 0.097(6) 0.000
O2 0.084(5) 0.182(8) 0.172(9) 0.000 0.002(5) 0.000
C1 0.102(6) 0.324(14) 0.080(6) 0.075(7) -0.024(4) -0.029(7)
C2 0.122(7) 0.291(13) 0.098(6) -0.092(7) 0.049(5) -0.084(7)
C3 0.038(3) 0.108(5) 0.052(3) 0.002(3) 0.000(2) -0.010(3)
C4 0.054(3) 0.093(5) 0.068(4) 0.004(3) 0.002(3) -0.005(3)
C5 0.050(4) 0.121(6) 0.105(5) -0.001(4) 0.003(3) 0.014(4)
C6 0.046(3) 0.133(7) 0.124(6) 0.011(5) 0.001(4) -0.021(4)
C7 0.082(5) 0.092(5) 0.097(5) 0.006(4) 0.002(4) -0.017(4)
C8 0.058(4) 0.115(6) 0.063(4) 0.002(4) -0.001(3) 0.017(4)
C9 0.102(5) 0.132(7) 0.097(6) 0.001(5) 0.011(4) 0.025(5)
C10 0.163(9) 0.214(11) 0.151(9) 0.058(8) 0.021(7) 0.105(8)
C11 0.157(9) 0.144(8) 0.160(9) -0.043(7) 0.011(7) 0.038(6)
C12 0.078(4) 0.133(7) 0.098(5) -0.008(5) -0.006(4) -0.004(4)
C13 0.189(10) 0.129(8) 0.155(9) 0.034(6) -0.061(7) -0.021(7)
C14 0.138(7) 0.155(8) 0.108(7) -0.037(6) -0.003(5) 0.010(6)
C15 0.051(3) 0.114(5) 0.044(3) -0.004(3) 0.011(2) -0.008(3)
C16 0.047(3) 0.116(6) 0.048(3) -0.009(3) 0.009(2) -0.005(3)
C17 0.050(3) 0.137(7) 0.069(4) -0.019(4) 0.000(3) 0.006(4)
C18 0.054(4) 0.142(7) 0.112(6) -0.041(5) 0.018(3) -0.025(4)
C19 0.083(5) 0.103(6) 0.111(6) -0.016(4) 0.020(4) -0.019(4)
C20 0.064(4) 0.123(6) 0.067(4) -0.014(4) 0.008(3) 0.007(4)
C21 0.098(6) 0.119(7) 0.144(8) -0.004(6) 0.022(5) 0.019(5)
C22 0.168(10) 0.165(10) 0.195(12) 0.067(8) 0.015(9) 0.048(7)
C23 0.137(8) 0.197(11) 0.193(11) -0.085(9) 0.004(7) 0.062(7)
C24 0.070(4) 0.125(7) 0.076(5) 0.005(4) 0.003(3) 0.000(4)
C25 0.174(9) 0.191(9) 0.079(6) 0.025(6) 0.013(6) 0.037(7)
C26 0.159(8) 0.124(6) 0.095(6) -0.005(5) 0.019(5) 0.005(6)
C27 0.24(4) 0.19(3) 0.51(7) -0.03(2) 0.14(4) -0.07(2)
C28 0.20(4) 0.21(4) 0.17(3) 0.03(3) -0.05(3) 0.03(2)
C29 0.16(2) 0.106(17) 0.32(5) 0.07(2) -0.09(3) -0.052(15)
O3 0.173(19) 0.108(11) 0.191(18) 0.046(9) -0.028(13) -0.050(10)

loop_
_atom_type_symbol
_atom_type_description
_atom_type_scat_dispersion_real
_atom_type_scat_dispersion_imag
_atom_type_scat_source
C C 0.0033 0.0016 'International Tables Vol C Tables 4.2.6.8 and 6.1.1.4'
H H 0.0000 0.0000 'International Tables Vol C Tables 4.2.6.8 and 6.1.1.4'
N N 0.0061 0.0033 'International Tables Vol C Tables 4.2.6.8 and 6.1.1.4'
Ge Ge 0.1547 1.8001 'International Tables Vol C Tables 4.2.6.8 and 6.1.1.4'
Si Si 0.0817 0.0704 'International Tables Vol C Tables 4.2.6.8 and 6.1.1.4'
O O 0.0106 0.0060 'International Tables Vol C Tables 4.2.6.8 and 6.1.1.4'

loop_
_geom_angle_atom_site_label_1
_geom_angle_atom_site_label_2
_geom_angle_atom_site_label_3
_geom_angle
_geom_angle_site_symmetry_1
_geom_angle_site_symmetry_3
O1 Ge1 N2 135.8(2) . .
O1 Ge1 N1 116.3(2) . .
N2 Ge1 N1 84.54(19) . .
O1 Ge1 O2 90.0(3) . .
N2 Ge1 O2 108.4(2) . .
N1 Ge1 O2 127.02(18) . .
O1 Ge1 Si1 140.9(3) . .
N2 Ge1 Si1 42.41(14) . .
N1 Ge1 Si1 42.15(13) . .
O2 Ge1 Si1 129.1(2) . .
O1 Ge1 Ge1 43.8(3) . 2
N2 Ge1 Ge1 137.41(15) . 2
N1 Ge1 Ge1 137.42(13) . 2
O2 Ge1 Ge1 46.17(19) . 2
Si1 Ge1 Ge1 175.03(6) . 2
N1 Si1 N2 89.1(2) . .
N1 Si1 C2 113.1(4) . .
N2 Si1 C2 116.2(3) . .
N1 Si1 C1 115.7(4) . .
N2 Si1 C1 113.2(3) . .
C2 Si1 C1 108.7(5) . .
N1 Si1 Ge1 44.61(14) . .
N2 Si1 Ge1 44.50(15) . .
C2 Si1 Ge1 126.6(3) . .
C1 Si1 Ge1 124.7(3) . .
C15 N1 Si1 134.7(3) . .
C15 N1 Ge1 131.8(3) . .
Si1 N1 Ge1 93.24(19) . .
C3 N2 Si1 134.5(4) . .
C3 N2 Ge1 132.4(3) . .
Si1 N2 Ge1 93.1(2) . .
Ge1 O1 Ge1 92.4(6) 2 .
Ge1 O2 Ge1 87.7(4) 2 .
Si1 C1 H1A 109.5 . .
Si1 C1 H1B 109.5 . .
H1A C1 H1B 109.5 . .
Si1 C1 H1C 109.5 . .
H1A C1 H1C 109.5 . .
H1B C1 H1C 109.5 . .
Si1 C2 H2A 109.5 . .
Si1 C2 H2B 109.5 . .
H2A C2 H2B 109.5 . .
Si1 C2 H2C 109.5 . .
H2A C2 H2C 109.5 . .
H2B C2 H2C 109.5 . .
C8 C3 C4 119.8(5) . .
C8 C3 N2 120.7(6) . .
C4 C3 N2 119.4(6) . .
C5 C4 C3 118.2(6) . .
C5 C4 C12 119.2(6) . .
C3 C4 C12 122.6(5) . .
C6 C5 C4 122.6(6) . .
C6 C5 H5A 118.7 . .
C4 C5 H5A 118.7 . .
C5 C6 C7 119.2(6) . .
C5 C6 H6A 120.4 . .
C7 C6 H6A 120.4 . .
C6 C7 C8 121.1(7) . .
C6 C7 H7A 119.4 . .
C8 C7 H7A 119.4 . .
C3 C8 C7 119.0(6) . .
C3 C8 C9 123.5(6) . .
C7 C8 C9 117.5(7) . .
C11 C9 C8 112.4(7) . .
C11 C9 C10 112.6(8) . .
C8 C9 C10 110.4(6) . .
C11 C9 H9A 107.0 . .
C8 C9 H9A 107.0 . .
C10 C9 H9A 107.0 . .
C9 C10 H10A 109.5 . .
C9 C10 H10B 109.5 . .
H10A C10 H10B 109.5 . .
C9 C10 H10C 109.5 . .
H10A C10 H10C 109.5 . .
H10B C10 H10C 109.5 . .
C9 C11 H11A 109.5 . .
C9 C11 H11B 109.5 . .
H11A C11 H11B 109.5 . .
C9 C11 H11C 109.5 . .
H11A C11 H11C 109.5 . .
H11B C11 H11C 109.5 . .
C4 C12 C14 111.7(7) . .
C4 C12 C13 112.2(6) . .
C14 C12 C13 108.8(7) . .
C4 C12 H12A 108.0 . .
C14 C12 H12A 108.0 . .
C13 C12 H12A 108.0 . .
C12 C13 H13A 109.5 . .
C12 C13 H13B 109.5 . .
H13A C13 H13B 109.5 . .
C12 C13 H13C 109.5 . .
H13A C13 H13C 109.5 . .
H13B C13 H13C 109.5 . .
C12 C14 H14A 109.5 . .
C12 C14 H14B 109.5 . .
H14A C14 H14B 109.5 . .
C12 C14 H14C 109.5 . .
H14A C14 H14C 109.5 . .
H14B C14 H14C 109.5 . .
C20 C15 N1 120.3(6) . .
C20 C15 C16 120.4(5) . .
N1 C15 C16 119.3(6) . .
C17 C16 C15 116.7(7) . .
C17 C16 C24 119.8(6) . .
C15 C16 C24 123.5(5) . .
C18 C17 C16 123.4(6) . .
C18 C17 H17A 118.3 . .
C16 C17 H17A 118.3 . .
C17 C18 C19 119.4(6) . .
C17 C18 H18A 120.3 . .
C19 C18 H18A 120.3 . .
C18 C19 C20 120.8(7) . .
C18 C19 H19A 119.6 . .
C20 C19 H19A 119.6 . .
C19 C20 C15 119.2(6) . .
C19 C20 C21 117.3(7) . .
C15 C20 C21 123.5(6) . .
C22 C21 C20 111.4(7) . .
C22 C21 C23 114.2(9) . .
C20 C21 C23 109.6(7) . .
C22 C21 H21A 107.1 . .
C20 C21 H21A 107.1 . .
C23 C21 H21A 107.1 . .
C21 C22 H22A 109.5 . .
C21 C22 H22B 109.5 . .
H22A C22 H22B 109.5 . .
C21 C22 H22C 109.5 . .
H22A C22 H22C 109.5 . .
H22B C22 H22C 109.5 . .
C21 C23 H23A 109.5 . .
C21 C23 H23B 109.5 . .
H23A C23 H23B 109.5 . .
C21 C23 H23C 109.5 . .
H23A C23 H23C 109.5 . .
H23B C23 H23C 109.5 . .
C16 C24 C26 112.0(6) . .
C16 C24 C25 110.5(7) . .
C26 C24 C25 109.4(7) . .
C16 C24 H24A 108.3 . .
C26 C24 H24A 108.3 . .
C25 C24 H24A 108.3 . .
C24 C25 H25A 109.5 . .
C24 C25 H25B 109.5 . .
H25A C25 H25B 109.5 . .
C24 C25 H25C 109.5 . .
H25A C25 H25C 109.5 . .
H25B C25 H25C 109.5 . .
C24 C26 H26A 109.5 . .
C24 C26 H26B 109.5 . .
H26A C26 H26B 109.5 . .
C24 C26 H26C 109.5 . .
H26A C26 H26C 109.5 . .
H26B C26 H26C 109.5 . .
C28 C27 O3 122(7) . .
C28 C27 C29 63(5) . .
O3 C27 C29 108(3) . .
C28 C27 O3 103(6) . 2_655
O3 C27 O3 55(3) . 2_655
C29 C27 O3 149(3) . 2_655
C27 C28 C29 84(6) . .
C27 C28 O3 31(4) . .
C29 C28 O3 87(3) . .
C28 C29 C27 33(2) . .
C27 O3 O3 89(3) . 2_655
C27 O3 C28 26(3) . .
O3 O3 C28 86(3) 2_655 .
C27 O3 C27 114(3) . 2_655
O3 O3 C27 35.7(11) 2_655 2_655
C28 O3 C27 120(3) . 2_655

loop_
_geom_bond_atom_site_label_1
_geom_bond_atom_site_label_2
_geom_bond_distance
_geom_bond_site_symmetry_2
Ge1 O1 1.799(8) .
Ge1 N2 1.812(4) .
Ge1 N1 1.816(4) .
Ge1 O2 1.875(6) .
Ge1 Si1 2.5816(19) .
Ge1 Ge1 2.5972(14) 2
Si1 N1 1.735(4) .
Si1 N2 1.744(5) .
Si1 C2 1.869(8) .
Si1 C1 1.876(9) .
N1 C15 1.418(6) .
N2 C3 1.412(6) .
O1 Ge1 1.799(8) 2
O2 Ge1 1.875(6) 2
C1 H1A 0.9600 .
C1 H1B 0.9600 .
C1 H1C 0.9600 .
C2 H2A 0.9600 .
C2 H2B 0.9600 .
C2 H2C 0.9600 .
C3 C8 1.377(8) .
C3 C4 1.404(8) .
C4 C5 1.384(8) .
C4 C12 1.501(9) .
C5 C6 1.343(9) .
C5 H5A 0.9300 .
C6 C7 1.363(9) .
C6 H6A 0.9300 .
C7 C8 1.399(8) .
C7 H7A 0.9300 .
C8 C9 1.528(9) .
C9 C11 1.503(10) .
C9 C10 1.530(11) .
C9 H9A 0.9800 .
C10 H10A 0.9600 .
C10 H10B 0.9600 .
C10 H10C 0.9600 .
C11 H11A 0.9600 .
C11 H11B 0.9600 .
C11 H11C 0.9600 .
C12 C14 1.534(10) .
C12 C13 1.556(10) .
C12 H12A 0.9800 .
C13 H13A 0.9600 .
C13 H13B 0.9600 .
C13 H13C 0.9600 .
C14 H14A 0.9600 .
C14 H14B 0.9600 .
C14 H14C 0.9600 .
C15 C20 1.399(8) .
C15 C16 1.420(8) .
C16 C17 1.378(8) .
C16 C24 1.481(8) .
C17 C18 1.361(9) .
C17 H17A 0.9300 .
C18 C19 1.370(9) .
C18 H18A 0.9300 .
C19 C20 1.384(8) .
C19 H19A 0.9300 .
C20 C21 1.535(9) .
C21 C22 1.506(12) .
C21 C23 1.540(12) .
C21 H21A 0.9800 .
C22 H22A 0.9600 .
C22 H22B 0.9600 .
C22 H22C 0.9600 .
C23 H23A 0.9600 .
C23 H23B 0.9600 .
C23 H23C 0.9600 .
C24 C26 1.503(9) .
C24 C25 1.520(10) .
C24 H24A 0.9800 .
C25 H25A 0.9600 .
C25 H25B 0.9600 .
C25 H25C 0.9600 .
C26 H26A 0.9600 .
C26 H26B 0.9600 .
C26 H26C 0.9600 .
C27 C28 0.89(5) .
C27 O3 1.05(3) .
C27 C29 1.61(5) .
C27 O3 1.80(4) 2_655
C28 C29 1.44(6) .
C28 O3 1.71(6) .
O3 O3 1.47(4) 2_655
O3 C27 1.80(4) 2_655
